data_7209021
loop_
_publ_author_name
'Yeung, Chi-Tung'
'Yeung, Ho-Lun'
'Chan, Wesley Ting Kwok'
'Yan, Siu-Cheong'
'Tam, Eric C. Y.'
'Wong, Ka-Leung'
'Lee, Chi-Sing'
'Wong, Wing-Tak'

_publ_section_title
;
 Stereolabile chiral biphenyl hybrids: crystallization-induced dynamic
 atropselective resolution involving supramolecular interactions
;
_journal_issue 5
_journal_name_full CrystEngComm
_journal_page_first 836
_journal_paper_doi 10.1039/c2ce26438b
_journal_volume 15
_journal_year 2013
_chemical_formula_moiety 'C16 H18 O2'
_chemical_formula_sum 'C16 H18 O2'
_chemical_formula_weight 242.30
_space_group_IT_number 14
_symmetry_cell_setting monoclinic
_symmetry_space_group_name_Hall '-P 2yn'
_symmetry_space_group_name_H-M 'P 1 21/n 1'
_atom_sites_solution_hydrogens geom
_atom_sites_solution_primary direct
_atom_sites_solution_secondary difmap
_audit_creation_method SHELXL-97
_audit_update_record
;
2012-07-31 # Formatted by publCIF
;
_cell_angle_alpha 90.00
_cell_angle_beta 106.5958(16)
_cell_angle_gamma 90.00
_cell_formula_units_Z 16
_cell_length_a 19.2144(6)
_cell_length_b 13.7947(4)
_cell_length_c 23.5076(7)
_cell_measurement_reflns_used 7801
_cell_measurement_temperature 296(2)
_cell_measurement_theta_max 21.38
_cell_measurement_theta_min 2.21
_cell_volume 5971.3(3)
_computing_cell_refinement 'Bruker APEX II'
_computing_data_collection 'Bruker APEX II'
_computing_data_reduction 'Bruker SAINT'
_computing_molecular_graphics 'Bruker SHELXTL'
_computing_publication_material 'Bruker SHELXTL'
_computing_structure_refinement 'SHELXL-97 (Sheldrick, 1997)'
_computing_structure_solution 'SHELXS-97 (Sheldrick, 1990)'
_diffrn_ambient_temperature 296(2)
_diffrn_measured_fraction_theta_full 0.989
_diffrn_measured_fraction_theta_max 0.989
_diffrn_measurement_device_type 'CCD area detector'
_diffrn_measurement_method 'phi and omega scans'
_diffrn_radiation_monochromator graphite
_diffrn_radiation_source 'fine-focus sealed tube'
_diffrn_radiation_type MoK\a
_diffrn_radiation_wavelength 0.71073
_diffrn_reflns_av_R_equivalents 0.0808
_diffrn_reflns_av_sigmaI/netI 0.0731
_diffrn_reflns_limit_h_max 21
_diffrn_reflns_limit_h_min -22
_diffrn_reflns_limit_k_max 16
_diffrn_reflns_limit_k_min -16
_diffrn_reflns_limit_l_max 27
_diffrn_reflns_limit_l_min -27
_diffrn_reflns_number 47181
_diffrn_reflns_theta_full 25.00
_diffrn_reflns_theta_max 25.00
_diffrn_reflns_theta_min 1.21
_exptl_absorpt_coefficient_mu 0.070
_exptl_absorpt_correction_T_max 0.9821
_exptl_absorpt_correction_T_min 0.9620
_exptl_absorpt_correction_type multi-scan
_exptl_absorpt_process_details 'SAINT ver. 7.34; Bruker SADABS'
_exptl_crystal_colour colourless
_exptl_crystal_density_diffrn 1.078
_exptl_crystal_density_method 'not measured'
_exptl_crystal_description Block
_exptl_crystal_F_000 2080
_exptl_crystal_size_max 0.56
_exptl_crystal_size_mid 0.56
_exptl_crystal_size_min 0.26
_platon_squeeze_details
;
;
_refine_diff_density_max 0.421
_refine_diff_density_min -0.271
_refine_diff_density_rms 0.064
_refine_ls_extinction_method none
_refine_ls_goodness_of_fit_ref 1.066
_refine_ls_hydrogen_treatment mixed
_refine_ls_matrix_type full
_refine_ls_number_parameters 675
_refine_ls_number_reflns 10402
_refine_ls_number_restraints 5
_refine_ls_restrained_S_all 1.066
_refine_ls_R_factor_all 0.1185
_refine_ls_R_factor_gt 0.0861
_refine_ls_shift/su_max 0.000
_refine_ls_shift/su_mean 0.000
_refine_ls_structure_factor_coef Fsqd
_refine_ls_weighting_details 'calc w=1/[\s^2^(Fo^2^)+(0.1885P)^2^+0.6559P] where P=(Fo^2^+2Fc^2^)/3'
_refine_ls_weighting_scheme calc
_refine_ls_wR_factor_gt 0.2584
_refine_ls_wR_factor_ref 0.3044
_reflns_number_gt 6495
_reflns_number_total 10402
_reflns_threshold_expression >2sigma(I)
_cod_data_source_file c2ce26438b.txt
_cod_data_source_block bcyct13
_cod_original_sg_symbol_H-M 'P 21/n'
_cod_database_code 7209021

loop_
_symmetry_equiv_pos_as_xyz
'x, y, z'
'-x+1/2, y+1/2, -z+1/2'
'-x, -y, -z'
'x-1/2, -y-1/2, z-1/2'

loop_
_atom_site_label
_atom_site_type_symbol
_atom_site_fract_x
_atom_site_fract_y
_atom_site_fract_z
_atom_site_U_iso_or_equiv
_atom_site_adp_type
_atom_site_occupancy
_atom_site_symmetry_multiplicity
_atom_site_calc_flag
_atom_site_refinement_flags
O1 O 0.1407(2) 0.8493(2) 0.45316(15) 0.0856(9) Uani 1 1 d D
H1 H 0.102(2) 0.844(5) 0.425(2) 0.128 Uiso 1 1 d D
C11 C 0.08958(19) 0.8238(2) 0.58796(14) 0.0500(8) Uani 1 1 d .
C12 C 0.0439(2) 0.7671(3) 0.61071(19) 0.0702(10) Uani 1 1 d .
H12A H 0.0545 0.7595 0.6516 0.084 Uiso 1 1 calc R
C13 C -0.0165(2) 0.7217(3) 0.5746(2) 0.0738(11) Uani 1 1 d .
H13A H -0.0471 0.6857 0.5908 0.089 Uiso 1 1 calc R
C14 C -0.0308(2) 0.7309(3) 0.5138(2) 0.0702(11) Uani 1 1 d .
H14A H -0.0699 0.6981 0.4887 0.084 Uiso 1 1 calc R
C15 C 0.01241(18) 0.7880(3) 0.49014(16) 0.0557(8) Uani 1 1 d .
H15A H 0.0003 0.7960 0.4492 0.067 Uiso 1 1 calc R
C16 C 0.07352(17) 0.8341(2) 0.52554(13) 0.0462(7) Uani 1 1 d .
C17 C 0.12005(19) 0.8970(3) 0.49910(14) 0.0552(8) Uani 1 1 d .
H17A H 0.1645 0.9122 0.5306 0.066 Uiso 1 1 calc R
C18 C 0.0840(3) 0.9919(3) 0.4753(2) 0.0797(12) Uani 1 1 d .
H18A H 0.1174 1.0314 0.4620 0.120 Uiso 1 1 calc R
H18B H 0.0699 1.0252 0.5061 0.120 Uiso 1 1 calc R
H18C H 0.0418 0.9794 0.4426 0.120 Uiso 1 1 calc R
O2 O 0.30591(15) 0.7373(2) 0.60502(14) 0.0706(7) Uani 1 1 d D
H2 H 0.290(4) 0.772(4) 0.5740(18) 0.13(2) Uiso 1 1 d D
C21 C 0.15355(19) 0.8723(2) 0.62997(14) 0.0507(8) Uani 1 1 d .
C22 C 0.1431(2) 0.9585(3) 0.65586(18) 0.0719(11) Uani 1 1 d .
H22A H 0.0967 0.9853 0.6461 0.086 Uiso 1 1 calc R
C23 C 0.1996(3) 1.0064(3) 0.6961(2) 0.0858(14) Uani 1 1 d .
H23A H 0.1915 1.0652 0.7125 0.103 Uiso 1 1 calc R
C24 C 0.2666(3) 0.9663(3) 0.71112(17) 0.0753(12) Uani 1 1 d .
H24A H 0.3047 0.9973 0.7385 0.090 Uiso 1 1 calc R
C25 C 0.2790(2) 0.8791(3) 0.68598(16) 0.0650(10) Uani 1 1 d .
H25A H 0.3252 0.8519 0.6970 0.078 Uiso 1 1 calc R
C26 C 0.22293(19) 0.8323(2) 0.64468(14) 0.0501(8) Uani 1 1 d .
C27 C 0.2371(2) 0.7374(2) 0.61829(17) 0.0564(8) Uani 1 1 d .
H27A H 0.1982 0.7255 0.5816 0.068 Uiso 1 1 calc R
C28 C 0.2400(4) 0.6535(3) 0.6607(3) 0.0990(17) Uani 1 1 d .
H28A H 0.2385 0.5934 0.6398 0.149 Uiso 1 1 calc R
H28B H 0.1991 0.6571 0.6764 0.149 Uiso 1 1 calc R
H28C H 0.2841 0.6571 0.6926 0.149 Uiso 1 1 calc R
O3 O 0.25224(16) 0.7857(2) 0.37099(14) 0.0765(8) Uani 1 1 d .
H3 H 0.2254 0.7489 0.3823 0.115 Uiso 1 1 calc R
C31 C 0.42039(18) 0.6728(2) 0.40081(15) 0.0480(7) Uani 1 1 d .
C32 C 0.49371(19) 0.6919(3) 0.4276(2) 0.0658(10) Uani 1 1 d .
H32A H 0.5238 0.6430 0.4481 0.079 Uiso 1 1 calc R
C33 C 0.5222(2) 0.7833(3) 0.4237(2) 0.0700(11) Uani 1 1 d .
H33A H 0.5713 0.7951 0.4409 0.084 Uiso 1 1 calc R
C34 C 0.4781(2) 0.8555(3) 0.39491(19) 0.0662(10) Uani 1 1 d .
H34A H 0.4971 0.9168 0.3925 0.079 Uiso 1 1 calc R
C35 C 0.4051(2) 0.8380(2) 0.36904(17) 0.0575(9) Uani 1 1 d .
H35A H 0.3755 0.8881 0.3494 0.069 Uiso 1 1 calc R
C36 C 0.37497(18) 0.7469(2) 0.37171(15) 0.0483(8) Uani 1 1 d .
C37 C 0.2952(2) 0.7313(2) 0.34171(18) 0.0574(9) Uani 1 1 d .
H37A H 0.2843 0.6623 0.3445 0.069 Uiso 1 1 calc R
C38 C 0.2729(3) 0.7600(3) 0.27653(19) 0.0745(11) Uani 1 1 d .
H38A H 0.2224 0.7452 0.2591 0.112 Uiso 1 1 calc R
H38B H 0.3016 0.7246 0.2562 0.112 Uiso 1 1 calc R
H38C H 0.2805 0.8283 0.2731 0.112 Uiso 1 1 calc R
O4 O 0.31075(14) 0.58647(18) 0.52531(12) 0.0626(7) Uani 1 1 d .
H4 H 0.3088 0.6254 0.5512 0.094 Uiso 1 1 calc R
C41 C 0.39286(16) 0.5710(2) 0.40504(15) 0.0458(7) Uani 1 1 d .
C42 C 0.3904(2) 0.5074(2) 0.35903(17) 0.0590(9) Uani 1 1 d .
H42A H 0.4036 0.5290 0.3261 0.071 Uiso 1 1 calc R
C43 C 0.3685(2) 0.4126(3) 0.3612(2) 0.0696(11) Uani 1 1 d .
H43A H 0.3660 0.3709 0.3296 0.083 Uiso 1 1 calc R
C44 C 0.3506(2) 0.3804(2) 0.4105(2) 0.0639(10) Uani 1 1 d .
H44A H 0.3377 0.3159 0.4131 0.077 Uiso 1 1 calc R
C45 C 0.35147(19) 0.4429(2) 0.45583(19) 0.0584(9) Uani 1 1 d .
H45A H 0.3379 0.4206 0.4885 0.070 Uiso 1 1 calc R
C46 C 0.37244(16) 0.5399(2) 0.45407(15) 0.0482(8) Uani 1 1 d .
C47 C 0.37255(17) 0.6080(2) 0.50453(16) 0.0513(8) Uani 1 1 d .
H47A H 0.3680 0.6746 0.4895 0.062 Uiso 1 1 calc R
C48 C 0.4408(2) 0.6009(4) 0.5565(2) 0.0856(13) Uani 1 1 d .
H48A H 0.4351 0.6395 0.5889 0.128 Uiso 1 1 calc R
H48B H 0.4816 0.6241 0.5446 0.128 Uiso 1 1 calc R
H48C H 0.4489 0.5345 0.5690 0.128 Uiso 1 1 calc R
O5 O 0.1927(2) 0.6463(2) 0.43903(19) 0.1183(16) Uani 1 1 d .
H5 H 0.2186 0.6339 0.4725 0.177 Uiso 1 1 calc R
C51 C 0.03692(18) 0.5316(2) 0.33814(16) 0.0518(8) Uani 1 1 d .
C52 C 0.0234(2) 0.4629(3) 0.29245(19) 0.0683(10) Uani 1 1 d .
H52A H -0.0222 0.4599 0.2650 0.082 Uiso 1 1 calc R
C53 C 0.0772(3) 0.3994(3) 0.2876(2) 0.0869(14) Uani 1 1 d .
H53A H 0.0674 0.3539 0.2571 0.104 Uiso 1 1 calc R
C54 C 0.1443(3) 0.4032(4) 0.3274(2) 0.0868(14) Uani 1 1 d .
H54A H 0.1804 0.3603 0.3243 0.104 Uiso 1 1 calc R
C55 C 0.1584(2) 0.4701(3) 0.3716(2) 0.0785(12) Uani 1 1 d .
H55A H 0.2045 0.4728 0.3984 0.094 Uiso 1 1 calc R
C56 C 0.1054(2) 0.5346(2) 0.37766(18) 0.0605(9) Uani 1 1 d .
C57 C 0.1226(2) 0.6025(3) 0.4305(2) 0.0793(13) Uani 1 1 d .
H57A H 0.0860 0.6541 0.4225 0.095 Uiso 1 1 calc R
C58 C 0.1194(3) 0.5496(4) 0.4862(3) 0.0997(16) Uani 1 1 d .
H58A H 0.1286 0.5945 0.5187 0.150 Uiso 1 1 calc R
H58B H 0.1555 0.4994 0.4952 0.150 Uiso 1 1 calc R
H58C H 0.0722 0.5214 0.4800 0.150 Uiso 1 1 calc R
O6 O 0.04401(18) 0.8361(2) 0.33542(15) 0.0796(8) Uani 1 1 d D
H6 H 0.080(2) 0.863(4) 0.328(3) 0.119 Uiso 1 1 d D
C61 C -0.02462(17) 0.5956(2) 0.34257(15) 0.0484(7) Uani 1 1 d .
C62 C -0.0799(2) 0.5545(3) 0.36159(18) 0.0624(9) Uani 1 1 d .
H62A H -0.0768 0.4891 0.3716 0.075 Uiso 1 1 calc R
C63 C -0.1387(2) 0.6057(3) 0.3663(2) 0.0732(11) Uani 1 1 d .
H63A H -0.1749 0.5759 0.3791 0.088 Uiso 1 1 calc R
C64 C -0.1433(2) 0.7031(3) 0.35153(19) 0.0702(11) Uani 1 1 d .
H64A H -0.1830 0.7390 0.3546 0.084 Uiso 1 1 calc R
C65 C -0.08983(19) 0.7473(3) 0.33245(17) 0.0588(9) Uani 1 1 d .
H65A H -0.0939 0.8127 0.3225 0.071 Uiso 1 1 calc R
C66 C -0.02934(17) 0.6944(2) 0.32793(14) 0.0471(7) Uani 1 1 d .
C67 C 0.02728(19) 0.7459(2) 0.30566(16) 0.0533(8) Uani 1 1 d .
H67A H 0.0713 0.7060 0.3144 0.064 Uiso 1 1 calc R
C68 C 0.0001(3) 0.7632(4) 0.2392(2) 0.0930(15) Uani 1 1 d .
H68A H 0.0358 0.7992 0.2266 0.140 Uiso 1 1 calc R
H68B H -0.0445 0.7992 0.2301 0.140 Uiso 1 1 calc R
H68C H -0.0082 0.7020 0.2189 0.140 Uiso 1 1 calc R
O7 O 0.29758(14) 0.84458(17) 0.50523(14) 0.0675(7) Uani 1 1 d D
H7 H 0.2539(11) 0.864(4) 0.499(2) 0.101 Uiso 1 1 d D
C71 C 0.28923(17) 1.0916(2) 0.46057(15) 0.0480(7) Uani 1 1 d .
C72 C 0.2563(2) 1.1778(3) 0.4719(2) 0.0675(10) Uani 1 1 d .
H72A H 0.2448 1.2261 0.4431 0.081 Uiso 1 1 calc R
C73 C 0.2409(3) 1.1917(3) 0.5251(3) 0.0852(14) Uani 1 1 d .
H73A H 0.2182 1.2482 0.5320 0.102 Uiso 1 1 calc R
C74 C 0.2596(3) 1.1211(4) 0.5678(2) 0.0844(13) Uani 1 1 d .
H74A H 0.2504 1.1306 0.6042 0.101 Uiso 1 1 calc R
C75 C 0.2917(2) 1.0363(3) 0.55755(17) 0.0655(10) Uani 1 1 d .
H75A H 0.3040 0.9892 0.5871 0.079 Uiso 1 1 calc R
C76 C 0.30605(17) 1.0199(2) 0.50362(14) 0.0476(7) Uani 1 1 d .
C77 C 0.3391(2) 0.9237(2) 0.49311(16) 0.0548(8) Uani 1 1 d .
H77A H 0.3386 0.9204 0.4514 0.066 Uiso 1 1 calc R
C78 C 0.4157(2) 0.9093(3) 0.5312(2) 0.0802(12) Uani 1 1 d .
H78A H 0.4347 0.8502 0.5200 0.120 Uiso 1 1 calc R
H78B H 0.4163 0.9056 0.5721 0.120 Uiso 1 1 calc R
H78C H 0.4451 0.9629 0.5259 0.120 Uiso 1 1 calc R
O8 O 0.16150(14) 0.93171(18) 0.31321(12) 0.0633(7) Uani 1 1 d D
H8 H 0.189(2) 0.884(2) 0.328(2) 0.095 Uiso 1 1 d D
C81 C 0.30781(17) 1.08294(19) 0.40237(15) 0.0452(7) Uani 1 1 d .
C82 C 0.3767(2) 1.1134(2) 0.40084(18) 0.0570(9) Uani 1 1 d .
H82A H 0.4097 1.1367 0.4352 0.068 Uiso 1 1 calc R
C83 C 0.3958(2) 1.1092(3) 0.3490(2) 0.0646(10) Uani 1 1 d .
H83A H 0.4417 1.1293 0.3484 0.078 Uiso 1 1 calc R
C84 C 0.3468(2) 1.0750(3) 0.29770(19) 0.0656(10) Uani 1 1 d .
H84A H 0.3598 1.0727 0.2625 0.079 Uiso 1 1 calc R
C85 C 0.2785(2) 1.0442(2) 0.29861(16) 0.0557(8) Uani 1 1 d .
H85A H 0.2460 1.0208 0.2640 0.067 Uiso 1 1 calc R
C86 C 0.25787(17) 1.0479(2) 0.35084(15) 0.0458(7) Uani 1 1 d .
C87 C 0.18345(18) 1.0138(2) 0.35128(16) 0.0522(8) Uani 1 1 d .
H87A H 0.1853 0.9949 0.3919 0.063 Uiso 1 1 calc R
C88 C 0.1256(2) 1.0908(3) 0.3305(2) 0.0747(11) Uani 1 1 d .
H88A H 0.0796 1.0656 0.3321 0.112 Uiso 1 1 calc R
H88B H 0.1225 1.1090 0.2904 0.112 Uiso 1 1 calc R
H88C H 0.1379 1.1465 0.3558 0.112 Uiso 1 1 calc R

loop_
_atom_site_aniso_label
_atom_site_aniso_U_11
_atom_site_aniso_U_22
_atom_site_aniso_U_33
_atom_site_aniso_U_23
_atom_site_aniso_U_13
_atom_site_aniso_U_12
O1 0.106(2) 0.092(2) 0.085(2) 0.0084(17) 0.0671(19) 0.0287(19)
C11 0.0519(19) 0.0556(17) 0.0443(16) 0.0017(13) 0.0166(15) 0.0062(15)
C12 0.073(3) 0.079(2) 0.060(2) 0.0034(19) 0.021(2) -0.004(2)
C13 0.070(3) 0.078(2) 0.079(3) -0.001(2) 0.030(2) -0.022(2)
C14 0.055(2) 0.075(2) 0.074(3) -0.006(2) 0.0072(19) -0.0120(18)
C15 0.0453(19) 0.069(2) 0.0518(18) -0.0079(16) 0.0123(15) 0.0005(16)
C16 0.0428(17) 0.0576(17) 0.0395(15) -0.0048(13) 0.0137(13) 0.0073(14)
C17 0.0437(19) 0.082(2) 0.0413(17) -0.0066(15) 0.0148(15) 0.0026(16)
C18 0.087(3) 0.064(2) 0.108(3) 0.005(2) 0.060(3) 0.008(2)
O2 0.0611(17) 0.0750(16) 0.082(2) 0.0075(15) 0.0297(15) 0.0151(13)
C21 0.052(2) 0.0584(18) 0.0401(16) 0.0002(13) 0.0104(14) 0.0029(15)
C22 0.071(3) 0.076(2) 0.061(2) -0.0210(19) 0.0060(19) 0.015(2)
C23 0.107(4) 0.066(2) 0.066(3) -0.0220(19) -0.005(2) 0.014(2)
C24 0.085(3) 0.071(2) 0.053(2) -0.0061(18) -0.009(2) -0.002(2)
C25 0.060(2) 0.077(2) 0.0469(19) 0.0051(17) -0.0021(17) 0.0025(18)
C26 0.053(2) 0.0556(17) 0.0400(16) 0.0046(13) 0.0100(14) 0.0001(15)
C27 0.055(2) 0.0564(18) 0.0568(19) 0.0026(15) 0.0143(16) 0.0031(15)
C28 0.128(5) 0.067(3) 0.121(4) 0.017(3) 0.066(4) 0.017(3)
O3 0.0612(17) 0.0886(18) 0.087(2) 0.0227(15) 0.0323(15) 0.0186(14)
C31 0.0483(18) 0.0432(15) 0.0550(18) -0.0046(13) 0.0190(15) 0.0004(13)
C32 0.0400(19) 0.066(2) 0.086(3) 0.0064(19) 0.0095(18) 0.0021(16)
C33 0.048(2) 0.080(3) 0.082(3) -0.017(2) 0.0187(19) -0.0181(19)
C34 0.067(3) 0.056(2) 0.081(3) -0.0081(18) 0.030(2) -0.0170(18)
C35 0.061(2) 0.0455(16) 0.069(2) 0.0028(15) 0.0223(18) -0.0011(15)
C36 0.050(2) 0.0437(16) 0.0546(18) 0.0024(13) 0.0208(15) 0.0010(13)
C37 0.052(2) 0.0457(16) 0.073(2) 0.0134(15) 0.0168(17) 0.0036(14)
C38 0.086(3) 0.063(2) 0.066(2) -0.0050(18) 0.008(2) 0.002(2)
O4 0.0508(14) 0.0705(15) 0.0719(16) 0.0033(12) 0.0264(12) 0.0090(11)
C41 0.0330(16) 0.0425(15) 0.0585(18) -0.0003(13) 0.0077(14) 0.0059(12)
C42 0.059(2) 0.0515(18) 0.065(2) -0.0028(15) 0.0148(17) 0.0043(15)
C43 0.052(2) 0.055(2) 0.100(3) -0.023(2) 0.020(2) 0.0032(16)
C44 0.049(2) 0.0391(16) 0.104(3) -0.0029(18) 0.022(2) 0.0017(14)
C45 0.0451(19) 0.0426(16) 0.087(3) 0.0088(16) 0.0187(17) 0.0059(14)
C46 0.0330(16) 0.0404(15) 0.069(2) 0.0046(14) 0.0106(14) 0.0095(12)
C47 0.0372(17) 0.0501(16) 0.068(2) 0.0018(15) 0.0164(15) 0.0084(13)
C48 0.049(2) 0.116(4) 0.085(3) -0.020(3) 0.007(2) 0.011(2)
O5 0.088(2) 0.087(2) 0.136(3) 0.039(2) -0.039(2) -0.0348(18)
C51 0.0429(18) 0.0525(17) 0.063(2) 0.0005(15) 0.0194(15) -0.0023(14)
C52 0.070(3) 0.068(2) 0.068(2) 0.0003(18) 0.0220(19) 0.0000(19)
C53 0.119(4) 0.078(3) 0.078(3) -0.006(2) 0.051(3) 0.023(3)
C54 0.093(4) 0.085(3) 0.095(3) 0.001(3) 0.047(3) 0.025(3)
C55 0.064(3) 0.068(2) 0.103(3) 0.010(2) 0.024(2) 0.008(2)
C56 0.050(2) 0.0512(17) 0.078(2) 0.0002(16) 0.0150(18) 0.0027(15)
C57 0.063(3) 0.063(2) 0.089(3) -0.012(2) -0.016(2) 0.0078(18)
C58 0.087(3) 0.111(4) 0.095(4) -0.036(3) 0.017(3) -0.012(3)
O6 0.080(2) 0.0759(18) 0.089(2) -0.0105(15) 0.0357(17) -0.0236(15)
C61 0.0350(16) 0.0565(17) 0.0530(18) -0.0067(14) 0.0116(14) -0.0049(13)
C62 0.050(2) 0.066(2) 0.070(2) -0.0047(17) 0.0166(17) -0.0121(17)
C63 0.047(2) 0.097(3) 0.081(3) -0.009(2) 0.0266(19) -0.015(2)
C64 0.0387(19) 0.098(3) 0.076(3) -0.022(2) 0.0191(18) 0.0071(19)
C65 0.0437(19) 0.072(2) 0.060(2) -0.0109(17) 0.0123(16) 0.0093(16)
C66 0.0384(17) 0.0569(17) 0.0436(16) -0.0077(13) 0.0076(13) 0.0018(13)
C67 0.0482(19) 0.0513(17) 0.061(2) 0.0002(15) 0.0168(16) -0.0008(14)
C68 0.103(4) 0.127(4) 0.059(2) -0.008(2) 0.038(3) -0.026(3)
O7 0.0525(15) 0.0492(13) 0.096(2) 0.0067(12) 0.0133(14) -0.0034(11)
C71 0.0408(17) 0.0435(15) 0.062(2) -0.0057(14) 0.0192(15) -0.0036(12)
C72 0.062(2) 0.0518(18) 0.097(3) -0.0039(19) 0.036(2) 0.0009(16)
C73 0.090(3) 0.068(2) 0.111(4) -0.032(3) 0.048(3) -0.001(2)
C74 0.099(4) 0.090(3) 0.078(3) -0.028(2) 0.049(3) -0.010(3)
C75 0.078(3) 0.069(2) 0.055(2) -0.0062(17) 0.0263(19) -0.0078(19)
C76 0.0466(18) 0.0482(16) 0.0506(18) -0.0079(13) 0.0179(14) -0.0083(13)
C77 0.059(2) 0.0500(17) 0.059(2) 0.0037(14) 0.0225(17) -0.0042(15)
C78 0.048(2) 0.076(2) 0.112(4) -0.006(2) 0.016(2) -0.0028(18)
O8 0.0493(14) 0.0605(14) 0.0753(17) 0.0034(12) 0.0101(12) -0.0019(11)
C81 0.0402(17) 0.0367(14) 0.0634(19) 0.0093(13) 0.0225(15) 0.0031(12)
C82 0.047(2) 0.0554(18) 0.072(2) 0.0067(16) 0.0230(17) -0.0037(15)
C83 0.047(2) 0.068(2) 0.089(3) 0.017(2) 0.036(2) -0.0002(16)
C84 0.069(3) 0.067(2) 0.076(3) 0.0294(19) 0.044(2) 0.0103(19)
C85 0.065(2) 0.0516(17) 0.0555(19) 0.0125(15) 0.0246(17) 0.0088(16)
C86 0.0449(17) 0.0407(14) 0.0572(18) 0.0136(13) 0.0231(15) 0.0086(13)
C87 0.0447(18) 0.0553(17) 0.0578(19) 0.0051(15) 0.0165(15) -0.0028(14)
C88 0.049(2) 0.073(2) 0.102(3) 0.019(2) 0.023(2) 0.0087(18)

loop_
_atom_type_symbol
_atom_type_description
_atom_type_scat_dispersion_real
_atom_type_scat_dispersion_imag
_atom_type_scat_source
C C 0.0033 0.0016 'International Tables Vol C Tables 4.2.6.8 and 6.1.1.4'
H H 0.0000 0.0000 'International Tables Vol C Tables 4.2.6.8 and 6.1.1.4'
O O 0.0106 0.0060 'International Tables Vol C Tables 4.2.6.8 and 6.1.1.4'

loop_
_geom_angle_atom_site_label_1
_geom_angle_atom_site_label_2
_geom_angle_atom_site_label_3
_geom_angle
C17 O1 H1 105(5)
C12 C11 C16 118.7(3)
C12 C11 C21 119.1(3)
C16 C11 C21 122.2(3)
C13 C12 C11 122.1(4)
C13 C12 H12A 118.9
C11 C12 H12A 118.9
C12 C13 C14 118.6(4)
C12 C13 H13A 120.7
C14 C13 H13A 120.7
C15 C14 C13 120.5(4)
C15 C14 H14A 119.7
C13 C14 H14A 119.7
C14 C15 C16 121.8(3)
C14 C15 H15A 119.1
C16 C15 H15A 119.1
C15 C16 C11 118.2(3)
C15 C16 C17 121.3(3)
C11 C16 C17 120.5(3)
O1 C17 C16 112.2(3)
O1 C17 C18 108.6(3)
C16 C17 C18 112.9(3)
O1 C17 H17A 107.6
C16 C17 H17A 107.6
C18 C17 H17A 107.6
C17 C18 H18A 109.5
C17 C18 H18B 109.5
H18A C18 H18B 109.5
C17 C18 H18C 109.5
H18A C18 H18C 109.5
H18B C18 H18C 109.5
C27 O2 H2 94(5)
C22 C21 C26 118.9(3)
C22 C21 C11 118.8(3)
C26 C21 C11 122.3(3)
C21 C22 C23 121.9(4)
C21 C22 H22A 119.1
C23 C22 H22A 119.1
C24 C23 C22 119.0(4)
C24 C23 H23A 120.5
C22 C23 H23A 120.5
C23 C24 C25 120.6(4)
C23 C24 H24A 119.7
C25 C24 H24A 119.7
C26 C25 C24 120.5(4)
C26 C25 H25A 119.8
C24 C25 H25A 119.8
C25 C26 C21 119.2(3)
C25 C26 C27 119.8(3)
C21 C26 C27 121.0(3)
O2 C27 C26 112.0(3)
O2 C27 C28 106.1(3)
C26 C27 C28 111.6(3)
O2 C27 H27A 109.0
C26 C27 H27A 109.0
C28 C27 H27A 109.0
C27 C28 H28A 109.5
C27 C28 H28B 109.5
H28A C28 H28B 109.5
C27 C28 H28C 109.5
H28A C28 H28C 109.5
H28B C28 H28C 109.5
C37 O3 H3 109.5
C36 C31 C32 119.7(3)
C36 C31 C41 122.2(3)
C32 C31 C41 118.2(3)
C33 C32 C31 120.6(4)
C33 C32 H32A 119.7
C31 C32 H32A 119.7
C34 C33 C32 119.9(4)
C34 C33 H33A 120.1
C32 C33 H33A 120.1
C33 C34 C35 120.2(3)
C33 C34 H34A 119.9
C35 C34 H34A 119.9
C34 C35 C36 121.4(3)
C34 C35 H35A 119.3
C36 C35 H35A 119.3
C31 C36 C35 118.3(3)
C31 C36 C37 122.4(3)
C35 C36 C37 119.2(3)
O3 C37 C36 110.4(3)
O3 C37 C38 108.2(3)
C36 C37 C38 113.0(3)
O3 C37 H37A 108.4
C36 C37 H37A 108.4
C38 C37 H37A 108.4
C37 C38 H38A 109.5
C37 C38 H38B 109.5
H38A C38 H38B 109.5
C37 C38 H38C 109.5
H38A C38 H38C 109.5
H38B C38 H38C 109.5
C47 O4 H4 109.5
C42 C41 C46 120.0(3)
C42 C41 C31 118.1(3)
C46 C41 C31 121.9(3)
C43 C42 C41 121.1(4)
C43 C42 H42A 119.5
C41 C42 H42A 119.5
C44 C43 C42 119.3(4)
C44 C43 H43A 120.3
C42 C43 H43A 120.3
C45 C44 C43 120.2(3)
C45 C44 H44A 119.9
C43 C44 H44A 119.9
C44 C45 C46 121.3(4)
C44 C45 H45A 119.4
C46 C45 H45A 119.4
C41 C46 C45 118.1(3)
C41 C46 C47 121.5(3)
C45 C46 C47 120.4(3)
O4 C47 C46 108.8(3)
O4 C47 C48 108.7(3)
C46 C47 C48 113.5(3)
O4 C47 H47A 108.6
C46 C47 H47A 108.6
C48 C47 H47A 108.6
C47 C48 H48A 109.5
C47 C48 H48B 109.5
H48A C48 H48B 109.5
C47 C48 H48C 109.5
H48A C48 H48C 109.5
H48B C48 H48C 109.5
C57 O5 H5 109.5
C56 C51 C52 118.0(3)
C56 C51 C61 123.7(3)
C52 C51 C61 118.3(3)
C53 C52 C51 120.9(4)
C53 C52 H52A 119.6
C51 C52 H52A 119.6
C54 C53 C52 120.1(4)
C54 C53 H53A 119.9
C52 C53 H53A 119.9
C55 C54 C53 119.6(4)
C55 C54 H54A 120.2
C53 C54 H54A 120.2
C54 C55 C56 121.5(4)
C54 C55 H55A 119.3
C56 C55 H55A 119.3
C51 C56 C55 119.9(4)
C51 C56 C57 120.9(3)
C55 C56 C57 119.1(4)
O5 C57 C58 110.5(4)
O5 C57 C56 110.4(4)
C58 C57 C56 110.9(4)
O5 C57 H57A 108.3
C58 C57 H57A 108.3
C56 C57 H57A 108.3
C57 C58 H58A 109.5
C57 C58 H58B 109.5
H58A C58 H58B 109.5
C57 C58 H58C 109.5
H58A C58 H58C 109.5
H58B C58 H58C 109.5
C67 O6 H6 112(4)
C62 C61 C66 118.3(3)
C62 C61 C51 118.3(3)
C66 C61 C51 123.4(3)
C63 C62 C61 122.9(4)
C63 C62 H62A 118.5
C61 C62 H62A 118.5
C62 C63 C64 118.5(4)
C62 C63 H63A 120.7
C64 C63 H63A 120.7
C65 C64 C63 120.8(4)
C65 C64 H64A 119.6
C63 C64 H64A 119.6
C64 C65 C66 120.5(4)
C64 C65 H65A 119.8
C66 C65 H65A 119.8
C65 C66 C61 118.9(3)
C65 C66 C67 118.4(3)
C61 C66 C67 122.6(3)
O6 C67 C66 109.0(3)
O6 C67 C68 109.4(3)
C66 C67 C68 111.1(3)
O6 C67 H67A 109.1
C66 C67 H67A 109.1
C68 C67 H67A 109.1
C67 C68 H68A 109.5
C67 C68 H68B 109.5
H68A C68 H68B 109.5
C67 C68 H68C 109.5
H68A C68 H68C 109.5
H68B C68 H68C 109.5
C77 O7 H7 108(4)
C76 C71 C72 119.2(3)
C76 C71 C81 122.5(3)
C72 C71 C81 118.2(3)
C73 C72 C71 120.9(4)
C73 C72 H72A 119.5
C71 C72 H72A 119.5
C74 C73 C72 119.1(4)
C74 C73 H73A 120.4
C72 C73 H73A 120.4
C73 C74 C75 120.8(4)
C73 C74 H74A 119.6
C75 C74 H74A 119.6
C74 C75 C76 120.9(4)
C74 C75 H75A 119.5
C76 C75 H75A 119.5
C71 C76 C75 118.9(3)
C71 C76 C77 121.7(3)
C75 C76 C77 119.4(3)
O7 C77 C78 106.7(3)
O7 C77 C76 110.6(3)
C78 C77 C76 113.7(3)
O7 C77 H77A 108.6
C78 C77 H77A 108.6
C76 C77 H77A 108.6
C77 C78 H78A 109.5
C77 C78 H78B 109.5
H78A C78 H78B 109.5
C77 C78 H78C 109.5
H78A C78 H78C 109.5
H78B C78 H78C 109.5
C87 O8 H8 108(4)
C82 C81 C86 120.1(3)
C82 C81 C71 117.9(3)
C86 C81 C71 122.0(3)
C83 C82 C81 120.4(4)
C83 C82 H82A 119.8
C81 C82 H82A 119.8
C82 C83 C84 120.1(3)
C82 C83 H83A 119.9
C84 C83 H83A 119.9
C83 C84 C85 120.1(4)
C83 C84 H84A 119.9
C85 C84 H84A 119.9
C84 C85 C86 120.7(4)
C84 C85 H85A 119.6
C86 C85 H85A 119.6
C85 C86 C81 118.6(3)
C85 C86 C87 120.2(3)
C81 C86 C87 121.2(3)
O8 C87 C86 110.7(3)
O8 C87 C88 107.2(3)
C86 C87 C88 113.0(3)
O8 C87 H87A 108.6
C86 C87 H87A 108.6
C88 C87 H87A 108.6
C87 C88 H88A 109.5
C87 C88 H88B 109.5
H88A C88 H88B 109.5
C87 C88 H88C 109.5
H88A C88 H88C 109.5
H88B C88 H88C 109.5

loop_
_geom_bond_atom_site_label_1
_geom_bond_atom_site_label_2
_geom_bond_distance
O1 C17 1.415(4)
O1 H1 0.847(10)
C11 C12 1.392(5)
C11 C16 1.418(4)
C11 C21 1.497(5)
C12 C13 1.377(6)
C12 H12A 0.9300
C13 C14 1.383(6)
C13 H13A 0.9300
C14 C15 1.372(6)
C14 H14A 0.9300
C15 C16 1.385(5)
C15 H15A 0.9300
C16 C17 1.502(5)
C17 C18 1.512(6)
C17 H17A 0.9800
C18 H18A 0.9600
C18 H18B 0.9600
C18 H18C 0.9600
O2 C27 1.442(5)
O2 H2 0.851(10)
C21 C22 1.377(5)
C21 C26 1.392(5)
C22 C23 1.387(6)
C22 H22A 0.9300
C23 C24 1.352(7)
C23 H23A 0.9300
C24 C25 1.391(6)
C24 H24A 0.9300
C25 C26 1.386(5)
C25 H25A 0.9300
C26 C27 1.507(5)
C27 C28 1.517(6)
C27 H27A 0.9800
C28 H28A 0.9600
C28 H28B 0.9600
C28 H28C 0.9600
O3 C37 1.430(5)
O3 H3 0.8200
C31 C36 1.390(5)
C31 C32 1.394(5)
C31 C41 1.515(4)
C32 C33 1.387(6)
C32 H32A 0.9300
C33 C34 1.356(6)
C33 H33A 0.9300
C34 C35 1.381(6)
C34 H34A 0.9300
C35 C36 1.392(5)
C35 H35A 0.9300
C36 C37 1.509(5)
C37 C38 1.521(6)
C37 H37A 0.9800
C38 H38A 0.9600
C38 H38B 0.9600
C38 H38C 0.9600
O4 C47 1.438(4)
O4 H4 0.8200
C41 C42 1.382(5)
C41 C46 1.387(5)
C42 C43 1.379(5)
C42 H42A 0.9300
C43 C44 1.375(6)
C43 H43A 0.9300
C44 C45 1.366(6)
C44 H44A 0.9300
C45 C46 1.402(5)
C45 H45A 0.9300
C46 C47 1.512(5)
C47 C48 1.520(6)
C47 H47A 0.9800
C48 H48A 0.9600
C48 H48B 0.9600
C48 H48C 0.9600
O5 C57 1.438(6)
O5 H5 0.8200
C51 C56 1.378(5)
C51 C52 1.400(5)
C51 C61 1.503(5)
C52 C53 1.383(6)
C52 H52A 0.9300
C53 C54 1.361(8)
C53 H53A 0.9300
C54 C55 1.358(7)
C54 H54A 0.9300
C55 C56 1.388(6)
C55 H55A 0.9300
C56 C57 1.516(6)
C57 C58 1.514(8)
C57 H57A 0.9800
C58 H58A 0.9600
C58 H58B 0.9600
C58 H58C 0.9600
O6 C67 1.419(4)
O6 H6 0.851(10)
C61 C62 1.386(5)
C61 C66 1.403(5)
C62 C63 1.362(6)
C62 H62A 0.9300
C63 C64 1.383(6)
C63 H63A 0.9300
C64 C65 1.375(6)
C64 H64A 0.9300
C65 C66 1.402(5)
C65 H65A 0.9300
C66 C67 1.512(5)
C67 C68 1.518(6)
C67 H67A 0.9800
C68 H68A 0.9600
C68 H68B 0.9600
C68 H68C 0.9600
O7 C77 1.428(4)
O7 H7 0.852(10)
C71 C76 1.386(5)
C71 C72 1.408(5)
C71 C81 1.514(5)
C72 C73 1.377(7)
C72 H72A 0.9300
C73 C74 1.371(7)
C73 H73A 0.9300
C74 C75 1.376(6)
C74 H74A 0.9300
C75 C76 1.390(5)
C75 H75A 0.9300
C76 C77 1.521(5)
C77 C78 1.502(6)
C77 H77A 0.9800
C78 H78A 0.9600
C78 H78B 0.9600
C78 H78C 0.9600
O8 C87 1.431(4)
O8 H8 0.853(10)
C81 C82 1.399(5)
C81 C86 1.399(5)
C82 C83 1.370(6)
C82 H82A 0.9300
C83 C84 1.384(6)
C83 H83A 0.9300
C84 C85 1.387(5)
C84 H84A 0.9300
C85 C86 1.394(5)
C85 H85A 0.9300
C86 C87 1.508(5)
C87 C88 1.513(5)
C87 H87A 0.9800
C88 H88A 0.9600
C88 H88B 0.9600
C88 H88C 0.9600

loop_
_geom_torsion_atom_site_label_1
_geom_torsion_atom_site_label_2
_geom_torsion_atom_site_label_3
_geom_torsion_atom_site_label_4
_geom_torsion
C16 C11 C12 C13 -0.6(6)
C21 C11 C12 C13 178.9(4)
C11 C12 C13 C14 1.9(7)
C12 C13 C14 C15 -3.3(7)
C13 C14 C15 C16 3.5(6)
C14 C15 C16 C11 -2.1(5)
C14 C15 C16 C17 -179.6(3)
C12 C11 C16 C15 0.7(5)
C21 C11 C16 C15 -178.8(3)
C12 C11 C16 C17 178.2(3)
C21 C11 C16 C17 -1.4(5)
C15 C16 C17 O1 -51.4(4)
C11 C16 C17 O1 131.2(3)
C15 C16 C17 C18 71.7(4)
C11 C16 C17 C18 -105.7(4)
C12 C11 C21 C22 -81.9(5)
C16 C11 C21 C22 97.6(4)
C12 C11 C21 C26 96.7(4)
C16 C11 C21 C26 -83.7(4)
C26 C21 C22 C23 0.0(6)
C11 C21 C22 C23 178.7(4)
C21 C22 C23 C24 -1.3(7)
C22 C23 C24 C25 1.0(7)
C23 C24 C25 C26 0.6(7)
C24 C25 C26 C21 -1.9(6)
C24 C25 C26 C27 -179.4(4)
C22 C21 C26 C25 1.6(5)
C11 C21 C26 C25 -177.1(3)
C22 C21 C26 C27 179.1(3)
C11 C21 C26 C27 0.4(5)
C25 C26 C27 O2 -40.6(4)
C21 C26 C27 O2 141.9(3)
C25 C26 C27 C28 78.3(5)
C21 C26 C27 C28 -99.2(4)
C36 C31 C32 C33 -2.1(6)
C41 C31 C32 C33 178.3(4)
C31 C32 C33 C34 1.5(6)
C32 C33 C34 C35 -0.4(6)
C33 C34 C35 C36 -0.1(6)
C32 C31 C36 C35 1.6(5)
C41 C31 C36 C35 -178.9(3)
C32 C31 C36 C37 179.8(3)
C41 C31 C36 C37 -0.6(5)
C34 C35 C36 C31 -0.5(5)
C34 C35 C36 C37 -178.8(4)
C31 C36 C37 O3 114.6(3)
C35 C36 C37 O3 -67.1(4)
C31 C36 C37 C38 -124.0(4)
C35 C36 C37 C38 54.2(4)
C36 C31 C41 C42 86.4(4)
C32 C31 C41 C42 -94.0(4)
C36 C31 C41 C46 -95.4(4)
C32 C31 C41 C46 84.1(4)
C46 C41 C42 C43 -0.7(5)
C31 C41 C42 C43 177.5(3)
C41 C42 C43 C44 -1.5(6)
C42 C43 C44 C45 2.7(6)
C43 C44 C45 C46 -1.8(5)
C42 C41 C46 C45 1.7(4)
C31 C41 C46 C45 -176.5(3)
C42 C41 C46 C47 -178.4(3)
C31 C41 C46 C47 3.5(4)
C44 C45 C46 C41 -0.4(5)
C44 C45 C46 C47 179.6(3)
C41 C46 C47 O4 141.8(3)
C45 C46 C47 O4 -38.2(4)
C41 C46 C47 C48 -97.0(4)
C45 C46 C47 C48 82.9(4)
C56 C51 C52 C53 0.7(6)
C61 C51 C52 C53 -177.3(4)
C51 C52 C53 C54 -0.3(7)
C52 C53 C54 C55 -0.4(8)
C53 C54 C55 C56 0.6(7)
C52 C51 C56 C55 -0.4(5)
C61 C51 C56 C55 177.4(4)
C52 C51 C56 C57 -176.0(4)
C61 C51 C56 C57 1.9(6)
C54 C55 C56 C51 -0.2(7)
C54 C55 C56 C57 175.4(4)
C51 C56 C57 O5 -138.7(4)
C55 C56 C57 O5 45.7(5)
C51 C56 C57 C58 98.5(5)
C55 C56 C57 C58 -77.0(5)
C56 C51 C61 C62 -106.2(4)
C52 C51 C61 C62 71.6(4)
C56 C51 C61 C66 74.4(5)
C52 C51 C61 C66 -107.7(4)
C66 C61 C62 C63 0.4(6)
C51 C61 C62 C63 -179.0(4)
C61 C62 C63 C64 -0.1(6)
C62 C63 C64 C65 0.1(6)
C63 C64 C65 C66 -0.4(6)
C64 C65 C66 C61 0.7(5)
C64 C65 C66 C67 178.9(3)
C62 C61 C66 C65 -0.7(5)
C51 C61 C66 C65 178.7(3)
C62 C61 C66 C67 -178.8(3)
C51 C61 C66 C67 0.5(5)
C65 C66 C67 O6 46.5(4)
C61 C66 C67 O6 -135.3(3)
C65 C66 C67 C68 -74.1(4)
C61 C66 C67 C68 104.0(4)
C76 C71 C72 C73 0.2(6)
C81 C71 C72 C73 -177.2(4)
C71 C72 C73 C74 1.4(7)
C72 C73 C74 C75 -1.5(7)
C73 C74 C75 C76 -0.1(7)
C72 C71 C76 C75 -1.8(5)
C81 C71 C76 C75 175.5(3)
C72 C71 C76 C77 177.7(3)
C81 C71 C76 C77 -5.0(5)
C74 C75 C76 C71 1.7(6)
C74 C75 C76 C77 -177.8(4)
C71 C76 C77 O7 -127.0(3)
C75 C76 C77 O7 52.4(4)
C71 C76 C77 C78 112.9(4)
C75 C76 C77 C78 -67.6(4)
C76 C71 C81 C82 -86.7(4)
C72 C71 C81 C82 90.7(4)
C76 C71 C81 C86 94.8(4)
C72 C71 C81 C86 -87.8(4)
C86 C81 C82 C83 -0.1(5)
C71 C81 C82 C83 -178.6(3)
C81 C82 C83 C84 0.3(5)
C82 C83 C84 C85 -0.5(5)
C83 C84 C85 C86 0.5(5)
C84 C85 C86 C81 -0.3(4)
C84 C85 C86 C87 -179.8(3)
C82 C81 C86 C85 0.1(4)
C71 C81 C86 C85 178.5(3)
C82 C81 C86 C87 179.6(3)
C71 C81 C86 C87 -2.0(4)
C85 C86 C87 O8 36.5(4)
C81 C86 C87 O8 -143.0(3)
C85 C86 C87 C88 -83.7(4)
C81 C86 C87 C88 96.8(4)

loop_
_platon_squeeze_void_nr
_platon_squeeze_void_average_x
_platon_squeeze_void_average_y
_platon_squeeze_void_average_z
_platon_squeeze_void_volume
_platon_squeeze_void_count_electrons
_platon_squeeze_void_content
1 0.107 -0.155 0.308 176 62 ' '
2 -0.107 0.155 0.692 176 62 ' '
3 0.578 0.042 0.825 8 1 ' '
4 0.392 0.345 0.192 176 62 ' '
5 0.608 0.654 0.808 175 62 ' '
6 0.077 0.452 0.325 7 0 ' '
7 0.923 0.548 0.675 7 0 ' '
8 0.423 0.952 0.175 7 0 ' '
